data_4347695
loop_
_publ_author_name
'Sobota, Piotr'
'Utko, J\'ozef'
'Lis, Tadeusz'
'John, \/Lukasz'
'Petrus, Rafa\/l'
'Dr\;ag-Jarz\;abek, Anna'

_publ_section_title
;
 Unexpected Reactions between Ziegler-Natta Catalyst Components and
 Structural Characterization of Resulting Intermediates.
;
_journal_issue 9
_journal_name_full 'Inorganic chemistry'
_journal_page_first 4636
_journal_page_last 4642
_journal_paper_doi 10.1021/acs.inorgchem.6b00489
_journal_volume 55
_journal_year 2016
_chemical_formula_moiety 'C32 H84 Mg2 O16 Ti2'
_chemical_formula_sum 'C32 H84 Mg2 O16 Ti2'
_chemical_formula_weight 869.41
_space_group_crystal_system triclinic
_space_group_IT_number 2
_space_group_name_Hall '-P 1'
_space_group_name_H-M_alt 'P -1'
_atom_sites_solution_hydrogens mixed
_audit_creation_method SHELXL-2014/7
_cell_angle_alpha 71.80(5)
_cell_angle_beta 78.16(5)
_cell_angle_gamma 89.30(5)
_cell_formula_units_Z 1
_cell_length_a 9.270(3)
_cell_length_b 11.398(3)
_cell_length_c 11.664(4)
_cell_measurement_reflns_used 1379
_cell_measurement_temperature 100(2)
_cell_measurement_theta_max 26.9958
_cell_measurement_theta_min 2.9233
_cell_volume 1144.1(7)
_computing_cell_refinement 'CrysAlis PRO (Agilent, 2011)'
_computing_data_collection 'CrysAlis PRO (Agilent, 2011)'
_computing_data_reduction 'CrysAlis PRO (Agilent, 2011)'
_computing_molecular_graphics 'DIAMOND  (Brandenburg, 2007)'
_computing_publication_material 'SHELXL-2014/7 (Sheldrick, 2014)'
_computing_structure_refinement 'SHELXL-2014/7 (Sheldrick, 2014)'
_computing_structure_solution 'SHELXS-2014/7 (Sheldrick, 2014)'
_diffrn_ambient_temperature 100(2)
_diffrn_measured_fraction_theta_full 0.952
_diffrn_measured_fraction_theta_max 0.941
_diffrn_measurement_device_type 'Xcalibur, Ruby'
_diffrn_measurement_method \w
_diffrn_radiation_type MoK\a
_diffrn_radiation_wavelength 0.71073
_diffrn_reflns_av_R_equivalents 0.0480
_diffrn_reflns_av_unetI/netI 0.1295
_diffrn_reflns_Laue_measured_fraction_full 0.952
_diffrn_reflns_Laue_measured_fraction_max 0.941
_diffrn_reflns_limit_h_max 11
_diffrn_reflns_limit_h_min -6
_diffrn_reflns_limit_k_max 14
_diffrn_reflns_limit_k_min -12
_diffrn_reflns_limit_l_max 14
_diffrn_reflns_limit_l_min -13
_diffrn_reflns_number 6696
_diffrn_reflns_point_group_measured_fraction_full 0.952
_diffrn_reflns_point_group_measured_fraction_max 0.941
_diffrn_reflns_theta_full 25.500
_diffrn_reflns_theta_max 27.054
_diffrn_reflns_theta_min 2.929
_diffrn_source 'Enhance (Mo) X-ray Source'
_exptl_absorpt_coefficient_mu 0.436
_exptl_absorpt_correction_T_max 0.952
_exptl_absorpt_correction_T_min 0.898
_exptl_absorpt_correction_type analytical
_exptl_absorpt_process_details
;
CrysAlisPro, Agilent Technologies,
Version 1.171.36.28 (release 01-02-2013 CrysAlis171 .NET)
(compiled Feb  1 2013,16:14:44)
Analytical numeric absorption correction using a multifaceted crystal
model based on expressions derived by R.C. Clark & J.S. Reid.
(Clark, R. C. & Reid, J. S. (1995). Acta Cryst. A51, 887-897)
;
_exptl_crystal_colour colourless
_exptl_crystal_density_diffrn 1.262
_exptl_crystal_description block
_exptl_crystal_F_000 472
_exptl_crystal_size_max 0.300
_exptl_crystal_size_mid 0.260
_exptl_crystal_size_min 0.160
_refine_diff_density_max 0.758
_refine_diff_density_min -0.542
_refine_diff_density_rms 0.101
_refine_ls_extinction_method none
_refine_ls_goodness_of_fit_ref 1.022
_refine_ls_hydrogen_treatment constr
_refine_ls_matrix_type full
_refine_ls_number_parameters 243
_refine_ls_number_reflns 4726
_refine_ls_number_restraints 0
_refine_ls_restrained_S_all 1.022
_refine_ls_R_factor_all 0.1452
_refine_ls_R_factor_gt 0.0773
_refine_ls_shift/su_max 0.000
_refine_ls_shift/su_mean 0.000
_refine_ls_structure_factor_coef Fsqd
_refine_ls_weighting_details 'w=1/[\s^2^(Fo^2^)+(0.0903P)^2^] where P=(Fo^2^+2Fc^2^)/3'
_refine_ls_weighting_scheme calc
_refine_ls_wR_factor_gt 0.1750
_refine_ls_wR_factor_ref 0.2164
_reflns_Friedel_coverage 0.000
_reflns_number_gt 2648
_reflns_number_total 4726
_reflns_threshold_expression 'I > 2\s(I)'
_cod_data_source_file ic6b00489_si_002.cif
_cod_data_source_block 4
_cod_database_code 4347695
_shelx_shelxl_version_number 2014/7
_shelx_space_group_comment
;
The symmetry employed for this shelxl refinement is uniquely defined
by the following loop, which should always be used as a source of
symmetry information in preference to the above space-group names.
They are only intended as comments.
;
_shelx_estimated_absorpt_t_min 0.880
_shelx_estimated_absorpt_t_max 0.933

loop_
_space_group_symop_operation_xyz
'x, y, z'
'-x, -y, -z'

loop_
_atom_site_label
_atom_site_type_symbol
_atom_site_fract_x
_atom_site_fract_y
_atom_site_fract_z
_atom_site_U_iso_or_equiv
_atom_site_adp_type
_atom_site_occupancy
_atom_site_site_symmetry_order
_atom_site_calc_flag
_atom_site_refinement_flags_posn
_atom_site_refinement_flags_adp
Mg1 Mg 0.60745(17) 0.43844(14) 0.41583(13) 0.0197(4) Uani 1 1 d . .
Ti1 Ti 0.55134(10) 0.72536(8) 0.31337(8) 0.0226(3) Uani 1 1 d . .
O1 O 0.4327(3) 0.5554(3) 0.3960(3) 0.0181(7) Uani 1 1 d . .
C11 C 0.2995(5) 0.5177(4) 0.3707(4) 0.0234(11) Uani 1 1 d . .
H11A H 0.2215 0.5722 0.3918 0.028 Uiso 1 1 calc R U
H11B H 0.2693 0.4326 0.4265 0.028 Uiso 1 1 calc R U
C12 C 0.3051(6) 0.5194(5) 0.2402(4) 0.0317(13) Uani 1 1 d . .
H12A H 0.3276 0.6042 0.1840 0.048 Uiso 1 1 calc R U
H12B H 0.2094 0.4889 0.2343 0.048 Uiso 1 1 calc R U
H12C H 0.3821 0.4662 0.2173 0.048 Uiso 1 1 calc R U
O2 O 0.5211(3) 0.7175(3) 0.4935(3) 0.0184(7) Uani 1 1 d . .
C21 C 0.5164(6) 0.8248(4) 0.5300(4) 0.0266(12) Uani 1 1 d . .
H21A H 0.4275 0.8183 0.5957 0.032 Uiso 1 1 calc R U
H21B H 0.5092 0.8980 0.4587 0.032 Uiso 1 1 calc R U
C22 C 0.6519(7) 0.8415(5) 0.5768(5) 0.0434(16) Uani 1 1 d . .
H22A H 0.6595 0.7688 0.6470 0.065 Uiso 1 1 calc R U
H22B H 0.6448 0.9154 0.6031 0.065 Uiso 1 1 calc R U
H22C H 0.7397 0.8511 0.5107 0.065 Uiso 1 1 calc R U
O3 O 0.7106(3) 0.6088(3) 0.3501(3) 0.0189(7) Uani 1 1 d . .
C31 C 0.8605(5) 0.6466(4) 0.3340(4) 0.0225(11) Uani 1 1 d . .
H31A H 0.9106 0.5782 0.3839 0.027 Uiso 1 1 calc R U
H31B H 0.8655 0.7180 0.3645 0.027 Uiso 1 1 calc R U
C32 C 0.9409(6) 0.6826(5) 0.1995(4) 0.0303(12) Uani 1 1 d . .
H32A H 0.9307 0.6139 0.1675 0.045 Uiso 1 1 calc R U
H32B H 1.0457 0.7013 0.1931 0.045 Uiso 1 1 calc R U
H32C H 0.8981 0.7557 0.1512 0.045 Uiso 1 1 calc R U
O4 O 0.6504(4) 0.4548(3) 0.2270(3) 0.0266(8) Uani 1 1 d . .
H4 H 0.6375 0.5283 0.1878 0.040 Uiso 1 1 d R U
C41 C 0.6634(6) 0.3875(5) 0.1409(4) 0.0277(12) Uani 1 1 d . .
H41A H 0.5926 0.4176 0.0865 0.033 Uiso 1 1 calc R U
H41B H 0.6374 0.2989 0.1865 0.033 Uiso 1 1 calc R U
C42 C 0.8173(6) 0.4014(5) 0.0627(5) 0.0357(13) Uani 1 1 d . .
H42A H 0.8396 0.4878 0.0108 0.054 Uiso 1 1 calc R U
H42B H 0.8240 0.3484 0.0100 0.054 Uiso 1 1 calc R U
H42C H 0.8885 0.3769 0.1163 0.054 Uiso 1 1 calc R U
O5 O 0.7773(4) 0.3220(3) 0.4505(3) 0.0256(8) Uani 1 1 d . .
H5 H 0.7588 0.2772 0.5248 0.038 Uiso 1 1 d R U
C51 C 0.9292(6) 0.3099(5) 0.3977(5) 0.0305(12) Uani 1 1 d . .
H51A H 0.9911 0.3116 0.4570 0.037 Uiso 1 1 calc R U
H51B H 0.9627 0.3810 0.3219 0.037 Uiso 1 1 calc R U
C52 C 0.9496(7) 0.1909(5) 0.3661(5) 0.0371(14) Uani 1 1 d . .
H52A H 0.9209 0.1202 0.4415 0.056 Uiso 1 1 calc R U
H52B H 1.0534 0.1867 0.3282 0.056 Uiso 1 1 calc R U
H52C H 0.8877 0.1885 0.3080 0.056 Uiso 1 1 calc R U
O6 O 0.5744(4) 0.6990(3) 0.1560(3) 0.0249(8) Uani 1 1 d . .
C61 C 0.5862(7) 0.7800(5) 0.0352(4) 0.0371(14) Uani 1 1 d . .
H61A H 0.6173 0.8640 0.0318 0.044 Uiso 1 1 calc R U
H61B H 0.4882 0.7842 0.0132 0.044 Uiso 1 1 calc R U
C62 C 0.6952(7) 0.7393(5) -0.0571(4) 0.0404(15) Uani 1 1 d . .
H62A H 0.7929 0.7371 -0.0368 0.061 Uiso 1 1 calc R U
H62B H 0.6998 0.7976 -0.1400 0.061 Uiso 1 1 calc R U
H62C H 0.6641 0.6566 -0.0548 0.061 Uiso 1 1 calc R U
O7 O 0.3589(4) 0.7968(3) 0.3176(3) 0.0287(8) Uani 1 1 d . .
C71 C 0.3104(6) 0.8827(5) 0.2217(5) 0.0381(14) Uani 1 1 d . .
H71A H 0.2989 0.8433 0.1593 0.046 Uiso 1 1 calc R U
H71B H 0.3860 0.9518 0.1815 0.046 Uiso 1 1 calc R U
C72 C 0.1656(6) 0.9334(5) 0.2649(5) 0.0325(13) Uani 1 1 d . .
H72A H 0.0895 0.8657 0.3024 0.049 Uiso 1 1 calc R U
H72B H 0.1366 0.9942 0.1943 0.049 Uiso 1 1 calc R U
H72C H 0.1766 0.9733 0.3261 0.049 Uiso 1 1 calc R U
O8 O 0.6601(4) 0.8686(3) 0.2545(3) 0.0273(8) Uani 1 1 d . .
C81 C 0.7348(8) 0.9794(5) 0.2360(5) 0.0482(17) Uani 1 1 d . .
H81A H 0.8103 0.9636 0.2872 0.058 Uiso 1 1 calc R U
H81B H 0.6641 1.0351 0.2651 0.058 Uiso 1 1 calc R U
C82 C 0.8080(7) 1.0433(5) 0.1059(5) 0.0472(16) Uani 1 1 d . .
H82A H 0.8852 0.9925 0.0786 0.071 Uiso 1 1 calc R U
H82B H 0.8522 1.1234 0.0992 0.071 Uiso 1 1 calc R U
H82C H 0.7349 1.0562 0.0538 0.071 Uiso 1 1 calc R U

loop_
_atom_site_aniso_label
_atom_site_aniso_U_11
_atom_site_aniso_U_22
_atom_site_aniso_U_33
_atom_site_aniso_U_23
_atom_site_aniso_U_13
_atom_site_aniso_U_12
Mg1 0.0177(9) 0.0232(8) 0.0171(8) -0.0085(7) 0.0024(6) 0.0033(7)
Ti1 0.0216(5) 0.0240(5) 0.0179(5) -0.0066(4) 0.0052(3) 0.0022(4)
O1 0.0169(18) 0.0194(16) 0.0176(17) -0.0074(13) -0.0004(13) 0.0024(14)
C11 0.021(3) 0.029(3) 0.018(2) -0.010(2) 0.0041(19) 0.005(2)
C12 0.021(3) 0.050(3) 0.025(3) -0.014(2) 0.000(2) -0.006(3)
O2 0.0147(17) 0.0222(17) 0.0185(17) -0.0111(14) 0.0035(13) -0.0007(14)
C21 0.033(3) 0.022(3) 0.025(3) -0.013(2) 0.001(2) 0.003(2)
C22 0.055(4) 0.031(3) 0.051(4) -0.020(3) -0.015(3) 0.004(3)
O3 0.0156(18) 0.0240(17) 0.0157(16) -0.0080(14) 0.0027(13) -0.0002(14)
C31 0.016(3) 0.025(3) 0.028(3) -0.012(2) 0.000(2) 0.000(2)
C32 0.020(3) 0.035(3) 0.030(3) -0.011(2) 0.009(2) -0.002(2)
O4 0.030(2) 0.0287(18) 0.0200(18) -0.0125(15) 0.0039(14) 0.0076(16)
C41 0.030(3) 0.030(3) 0.025(3) -0.016(2) 0.001(2) 0.005(2)
C42 0.033(3) 0.043(3) 0.029(3) -0.017(3) 0.007(2) 0.008(3)
O5 0.0202(19) 0.0299(18) 0.0186(18) -0.0037(15) 0.0074(13) 0.0052(15)
C51 0.020(3) 0.041(3) 0.027(3) -0.014(2) 0.005(2) 0.004(2)
C52 0.040(4) 0.035(3) 0.035(3) -0.014(3) 0.001(2) 0.015(3)
O6 0.029(2) 0.0288(18) 0.0123(17) -0.0044(14) 0.0017(14) -0.0054(16)
C61 0.051(4) 0.033(3) 0.022(3) -0.008(2) 0.001(2) 0.009(3)
C62 0.049(4) 0.049(3) 0.015(3) -0.009(3) 0.010(2) -0.008(3)
O7 0.027(2) 0.0307(19) 0.0209(18) -0.0027(15) 0.0015(15) 0.0068(16)
C71 0.033(3) 0.040(3) 0.026(3) 0.002(3) 0.005(2) 0.013(3)
C72 0.026(3) 0.032(3) 0.037(3) -0.007(2) -0.006(2) 0.007(2)
O8 0.027(2) 0.0264(18) 0.0231(19) -0.0069(15) 0.0047(15) 0.0001(16)
C81 0.075(5) 0.033(3) 0.027(3) -0.009(3) 0.010(3) -0.013(3)
C82 0.058(5) 0.038(3) 0.033(3) -0.004(3) 0.007(3) -0.007(3)

loop_
_atom_type_symbol
_atom_type_description
_atom_type_scat_dispersion_real
_atom_type_scat_dispersion_imag
_atom_type_scat_source
C C 0.0033 0.0016 'International Tables Vol C Tables 4.2.6.8 and 6.1.1.4'
H H 0.0000 0.0000 'International Tables Vol C Tables 4.2.6.8 and 6.1.1.4'
O O 0.0106 0.0060 'International Tables Vol C Tables 4.2.6.8 and 6.1.1.4'
Mg Mg 0.0486 0.0363 'International Tables Vol C Tables 4.2.6.8 and 6.1.1.4'
Ti Ti 0.2776 0.4457 'International Tables Vol C Tables 4.2.6.8 and 6.1.1.4'

loop_
_geom_angle_atom_site_label_1
_geom_angle_atom_site_label_2
_geom_angle_atom_site_label_3
_geom_angle
_geom_angle_site_symmetry_1
_geom_angle_site_symmetry_3
O2 Mg1 O3 168.32(15) 2_666 .
O2 Mg1 O5 83.47(14) 2_666 .
O3 Mg1 O5 103.34(15) . .
O2 Mg1 O1 95.36(14) 2_666 .
O3 Mg1 O1 77.07(13) . .
O5 Mg1 O1 175.31(14) . .
O2 Mg1 O4 106.98(15) 2_666 .
O3 Mg1 O4 82.34(14) . .
O5 Mg1 O4 93.37(15) . .
O1 Mg1 O4 91.32(14) . .
O2 Mg1 O1 79.01(13) 2_666 2_666
O3 Mg1 O1 91.38(14) . 2_666
O5 Mg1 O1 90.08(14) . 2_666
O1 Mg1 O1 85.23(13) . 2_666
O4 Mg1 O1 173.39(14) . 2_666
O2 Mg1 Mg1 85.99(12) 2_666 2_666
O3 Mg1 Mg1 82.40(12) . 2_666
O5 Mg1 Mg1 131.66(12) . 2_666
O1 Mg1 Mg1 43.66(9) . 2_666
O4 Mg1 Mg1 134.70(13) . 2_666
O1 Mg1 Mg1 41.58(9) 2_666 2_666
O2 Mg1 Ti1 38.52(9) 2_666 2_666
O3 Mg1 Ti1 131.95(11) . 2_666
O5 Mg1 Ti1 83.20(11) . 2_666
O1 Mg1 Ti1 93.04(11) . 2_666
O4 Mg1 Ti1 145.48(11) . 2_666
O1 Mg1 Ti1 40.63(9) 2_666 2_666
Mg1 Mg1 Ti1 60.63(6) 2_666 2_666
O2 Mg1 Ti1 135.34(11) 2_666 .
O3 Mg1 Ti1 37.19(10) . .
O5 Mg1 Ti1 140.53(12) . .
O1 Mg1 Ti1 40.11(9) . .
O4 Mg1 Ti1 82.57(11) . .
O1 Mg1 Ti1 91.18(10) 2_666 .
Mg1 Mg1 Ti1 60.33(7) 2_666 .
Ti1 Mg1 Ti1 120.96(7) 2_666 .
O8 Ti1 O6 94.90(15) . .
O8 Ti1 O7 96.88(15) . .
O6 Ti1 O7 97.75(15) . .
O8 Ti1 O3 99.29(15) . .
O6 Ti1 O3 88.47(14) . .
O7 Ti1 O3 162.11(13) . .
O8 Ti1 O2 94.95(14) . .
O6 Ti1 O2 169.04(13) . .
O7 Ti1 O2 85.80(14) . .
O3 Ti1 O2 85.22(13) . .
O8 Ti1 O1 174.88(14) . .
O6 Ti1 O1 89.24(14) . .
O7 Ti1 O1 85.53(14) . .
O3 Ti1 O1 77.76(13) . .
O2 Ti1 O1 80.68(13) . .
O8 Ti1 Mg1 132.99(12) . 2_666
O6 Ti1 Mg1 132.00(11) . 2_666
O7 Ti1 Mg1 81.72(11) . 2_666
O3 Ti1 Mg1 81.67(10) . 2_666
O2 Ti1 Mg1 38.05(9) . 2_666
O1 Ti1 Mg1 42.77(9) . 2_666
O8 Ti1 Mg1 137.04(12) . .
O6 Ti1 Mg1 85.24(11) . .
O7 Ti1 Mg1 125.76(11) . .
O3 Ti1 Mg1 37.76(10) . .
O2 Ti1 Mg1 84.29(10) . .
O1 Ti1 Mg1 40.24(9) . .
Mg1 Ti1 Mg1 59.03(7) 2_666 .
C11 O1 Ti1 127.5(3) . .
C11 O1 Mg1 121.3(3) . .
Ti1 O1 Mg1 99.65(14) . .
C11 O1 Mg1 109.8(3) . 2_666
Ti1 O1 Mg1 96.60(13) . 2_666
Mg1 O1 Mg1 94.77(13) . 2_666
O1 C11 C12 116.5(4) . .
O1 C11 H11A 108.2 . .
C12 C11 H11A 108.2 . .
O1 C11 H11B 108.2 . .
C12 C11 H11B 108.2 . .
H11A C11 H11B 107.3 . .
C11 C12 H12A 109.5 . .
C11 C12 H12B 109.5 . .
H12A C12 H12B 109.5 . .
C11 C12 H12C 109.5 . .
H12A C12 H12C 109.5 . .
H12B C12 H12C 109.5 . .
C21 O2 Mg1 125.1(3) . 2_666
C21 O2 Ti1 122.4(3) . .
Mg1 O2 Ti1 103.43(14) 2_666 .
O2 C21 C22 111.2(4) . .
O2 C21 H21A 109.4 . .
C22 C21 H21A 109.4 . .
O2 C21 H21B 109.4 . .
C22 C21 H21B 109.4 . .
H21A C21 H21B 108.0 . .
C21 C22 H22A 109.5 . .
C21 C22 H22B 109.5 . .
H22A C22 H22B 109.5 . .
C21 C22 H22C 109.5 . .
H22A C22 H22C 109.5 . .
H22B C22 H22C 109.5 . .
C31 O3 Ti1 124.1(3) . .
C31 O3 Mg1 130.8(3) . .
Ti1 O3 Mg1 105.05(15) . .
O3 C31 C32 112.0(4) . .
O3 C31 H31A 109.2 . .
C32 C31 H31A 109.2 . .
O3 C31 H31B 109.2 . .
C32 C31 H31B 109.2 . .
H31A C31 H31B 107.9 . .
C31 C32 H32A 109.5 . .
C31 C32 H32B 109.5 . .
H32A C32 H32B 109.5 . .
C31 C32 H32C 109.5 . .
H32A C32 H32C 109.5 . .
H32B C32 H32C 109.5 . .
C41 O4 Mg1 144.4(3) . .
C41 O4 H4 106.2 . .
Mg1 O4 H4 107.6 . .
O4 C41 C42 112.0(4) . .
O4 C41 H41A 109.2 . .
C42 C41 H41A 109.2 . .
O4 C41 H41B 109.2 . .
C42 C41 H41B 109.2 . .
H41A C41 H41B 107.9 . .
C41 C42 H42A 109.5 . .
C41 C42 H42B 109.5 . .
H42A C42 H42B 109.5 . .
C41 C42 H42C 109.5 . .
H42A C42 H42C 109.5 . .
H42B C42 H42C 109.5 . .
C51 O5 Mg1 140.0(3) . .
C51 O5 H5 108.4 . .
Mg1 O5 H5 109.9 . .
O5 C51 C52 111.6(4) . .
O5 C51 H51A 109.3 . .
C52 C51 H51A 109.3 . .
O5 C51 H51B 109.3 . .
C52 C51 H51B 109.3 . .
H51A C51 H51B 108.0 . .
C51 C52 H52A 109.5 . .
C51 C52 H52B 109.5 . .
H52A C52 H52B 109.5 . .
C51 C52 H52C 109.5 . .
H52A C52 H52C 109.5 . .
H52B C52 H52C 109.5 . .
C61 O6 Ti1 132.8(3) . .
O6 C61 C62 111.9(4) . .
O6 C61 H61A 109.2 . .
C62 C61 H61A 109.2 . .
O6 C61 H61B 109.2 . .
C62 C61 H61B 109.2 . .
H61A C61 H61B 107.9 . .
C61 C62 H62A 109.5 . .
C61 C62 H62B 109.5 . .
H62A C62 H62B 109.5 . .
C61 C62 H62C 109.5 . .
H62A C62 H62C 109.5 . .
H62B C62 H62C 109.5 . .
C71 O7 Ti1 127.7(3) . .
O7 C71 C72 112.5(4) . .
O7 C71 H71A 109.1 . .
C72 C71 H71A 109.1 . .
O7 C71 H71B 109.1 . .
C72 C71 H71B 109.1 . .
H71A C71 H71B 107.8 . .
C71 C72 H72A 109.5 . .
C71 C72 H72B 109.5 . .
H72A C72 H72B 109.5 . .
C71 C72 H72C 109.5 . .
H72A C72 H72C 109.5 . .
H72B C72 H72C 109.5 . .
C81 O8 Ti1 167.1(3) . .
O8 C81 C82 114.2(5) . .
O8 C81 H81A 108.7 . .
C82 C81 H81A 108.7 . .
O8 C81 H81B 108.7 . .
C82 C81 H81B 108.7 . .
H81A C81 H81B 107.6 . .
C81 C82 H82A 109.5 . .
C81 C82 H82B 109.5 . .
H82A C82 H82B 109.5 . .
C81 C82 H82C 109.5 . .
H82A C82 H82C 109.5 . .
H82B C82 H82C 109.5 . .

loop_
_geom_bond_atom_site_label_1
_geom_bond_atom_site_label_2
_geom_bond_distance
_geom_bond_site_symmetry_2
Mg1 O2 2.014(4) 2_666
Mg1 O3 2.022(3) .
Mg1 O5 2.069(4) .
Mg1 O1 2.089(4) .
Mg1 O4 2.105(3) .
Mg1 O1 2.173(3) 2_666
Mg1 Mg1 3.137(3) 2_666
Mg1 Ti1 3.179(3) 2_666
Mg1 Ti1 3.188(2) .
Ti1 O8 1.792(3) .
Ti1 O6 1.920(3) .
Ti1 O7 1.950(4) .
Ti1 O3 1.996(3) .
Ti1 O2 2.035(3) .
Ti1 O1 2.084(3) .
Ti1 Mg1 3.179(3) 2_666
O1 C11 1.427(5) .
O1 Mg1 2.173(3) 2_666
C11 C12 1.507(6) .
C11 H11A 0.9900 .
C11 H11B 0.9900 .
C12 H12A 0.9800 .
C12 H12B 0.9800 .
C12 H12C 0.9800 .
O2 C21 1.412(5) .
O2 Mg1 2.014(4) 2_666
C21 C22 1.505(7) .
C21 H21A 0.9900 .
C21 H21B 0.9900 .
C22 H22A 0.9800 .
C22 H22B 0.9800 .
C22 H22C 0.9800 .
O3 C31 1.418(5) .
C31 C32 1.520(6) .
C31 H31A 0.9900 .
C31 H31B 0.9900 .
C32 H32A 0.9800 .
C32 H32B 0.9800 .
C32 H32C 0.9800 .
O4 C41 1.429(5) .
O4 H4 0.8401 .
C41 C42 1.508(7) .
C41 H41A 0.9900 .
C41 H41B 0.9900 .
C42 H42A 0.9800 .
C42 H42B 0.9800 .
C42 H42C 0.9800 .
O5 C51 1.440(6) .
O5 H5 0.8400 .
C51 C52 1.513(7) .
C51 H51A 0.9900 .
C51 H51B 0.9900 .
C52 H52A 0.9800 .
C52 H52B 0.9800 .
C52 H52C 0.9800 .
O6 C61 1.406(5) .
C61 C62 1.500(7) .
C61 H61A 0.9900 .
C61 H61B 0.9900 .
C62 H62A 0.9800 .
C62 H62B 0.9800 .
C62 H62C 0.9800 .
O7 C71 1.387(6) .
C71 C72 1.508(7) .
C71 H71A 0.9900 .
C71 H71B 0.9900 .
C72 H72A 0.9800 .
C72 H72B 0.9800 .
C72 H72C 0.9800 .
O8 C81 1.383(6) .
C81 C82 1.481(7) .
C81 H81A 0.9900 .
C81 H81B 0.9900 .
C82 H82A 0.9800 .
C82 H82B 0.9800 .
C82 H82C 0.9800 .

loop_
_geom_hbond_atom_site_label_D
_geom_hbond_atom_site_label_H
_geom_hbond_atom_site_label_A
_geom_hbond_distance_DH
_geom_hbond_distance_HA
_geom_hbond_distance_DA
_geom_hbond_angle_DHA
_geom_hbond_site_symmetry_A
C11 H11A O5 0.99 2.50 3.151(6) 123.3 2_666
C11 H11B O3 0.99 2.54 3.104(6) 115.7 2_666
C12 H12C O4 0.98 2.51 3.259(6) 132.8 .
C12 H12A O6 0.98 2.46 3.041(6) 117.8 .
O4 H4 O6 0.84 1.97 2.772(5) 159.5 .
O5 H5 O7 0.84 1.87 2.664(5) 156.1 2_666

loop_
_geom_torsion_atom_site_label_1
_geom_torsion_atom_site_label_2
_geom_torsion_atom_site_label_3
_geom_torsion_atom_site_label_4
_geom_torsion
_geom_torsion_site_symmetry_1
Ti1 O1 C11 C12 59.3(5) .
Mg1 O1 C11 C12 -76.3(5) .
Mg1 O1 C11 C12 174.9(3) 2_666
Mg1 O2 C21 C22 109.2(4) 2_666
Ti1 O2 C21 C22 -109.5(4) .
Ti1 O3 C31 C32 -78.5(4) .
Mg1 O3 C31 C32 103.6(4) .
Mg1 O4 C41 C42 -116.5(5) .
Mg1 O5 C51 C52 -119.2(5) .
Ti1 O6 C61 C62 141.6(4) .
Ti1 O7 C71 C72 -169.7(3) .
O6 Ti1 O8 C81 176.1(17) .
O7 Ti1 O8 C81 77.7(18) .
O3 Ti1 O8 C81 -94.7(18) .
O2 Ti1 O8 C81 -8.7(18) .
Mg1 Ti1 O8 C81 -7.4(18) 2_666
Mg1 Ti1 O8 C81 -95.6(18) .
Ti1 O8 C81 C82 -175.9(14) .
